data_1570359
loop_
_publ_author_name
'Yuan, Ding'
'Goodfellow, Alister S.'
'Kasten, Kevin'
'Duan, Zhuan'
'Kang, Tengfei'
'Cordes, David B.'
'McKay, Aidan P.'
'B&#xfc;hl, Michael'
'Boyce, Gregory R.'
'Smith, Andrew D.'

_publ_section_title
;
 Understanding divergent substrate stereoselectivity in the
 isothiourea-catalysed conjugate addition of cyclic &#x3b1;-substituted
 &#x3b2;-ketoesters to &#x3b1;,&#x3b2;-unsaturated aryl esters.
;
_journal_issue 48
_journal_name_full 'Chemical science'
_journal_page_first 14146
_journal_page_last 14156
_journal_paper_doi 10.1039/d3sc05470e
_journal_volume 14
_journal_year 2023
_chemical_absolute_configuration ad
_chemical_formula_moiety 'C23 H21 Cl F2 N2 O5'
_chemical_formula_sum 'C23 H21 Cl F2 N2 O5'
_chemical_formula_weight 478.87
_space_group_crystal_system orthorhombic
_space_group_IT_number 19
_space_group_name_Hall 'P 2ac 2ab'
_space_group_name_H-M_alt 'P 21 21 21'
_atom_sites_solution_hydrogens mixed
_atom_sites_solution_primary dual
_audit_creation_date 2023-10-02
_audit_creation_method
;
Olex2 1.5
(compiled 2023.08.24 svn.re1ec1418 for OlexSys, GUI svn.r6817)
;
_audit_update_record
;
2023-10-03 deposited with the CCDC.	2023-11-21 downloaded from the CCDC.
;
_cell_angle_alpha 90
_cell_angle_beta 90
_cell_angle_gamma 90
_cell_formula_units_Z 4
_cell_length_a 9.32874(6)
_cell_length_b 14.99320(9)
_cell_length_c 16.18409(11)
_cell_measurement_reflns_used 23699
_cell_measurement_temperature 125
_cell_measurement_theta_max 75.2730
_cell_measurement_theta_min 4.0110
_cell_volume 2263.63(3)
_computing_cell_refinement 'CrysAlisPro 1.171.42.49 (Rigaku OD, 2022)'
_computing_data_collection 'CrystalClear-SM Expert 2.1 b45 (Rigaku OD, 2015)'
_computing_data_reduction 'CrysAlisPro 1.171.42.49 (Rigaku OD, 2022)'
_computing_molecular_graphics 'Olex2 1.5 (Dolomanov et al., 2009)'
_computing_publication_material 'Olex2 1.5 (Dolomanov et al., 2009)'
_computing_structure_refinement 'SHELXL 2019/3 (Sheldrick, 2015)'
_computing_structure_solution 'SHELXT 2018/2 (Sheldrick, 2018)'
_diffrn_ambient_temperature 125
_diffrn_detector 'hybrid photon counting detector'
_diffrn_detector_area_resol_mean 5.8140
_diffrn_detector_type 'Dectris PILATUS P200K'
_diffrn_measured_fraction_theta_full 0.998
_diffrn_measured_fraction_theta_max 0.994
_diffrn_measurement_details
;
List of Runs (angles in degrees, time in seconds):

  # Type    Start    End  Width  t~exp~   \w     \q     \k     \f   Frames
#--------------------------------------------------------------------------
  1  \w   -125.00  55.00   0.50   10.00    --  -35.00  60.00 -45.00  360
  2  \w   -108.00 -48.00   0.50   10.00    --  -35.00  30.00  90.00  120
  3  \w   -173.50 -10.00   0.50   20.00    -- -100.00  60.00 -90.00  327
  4  \w   -187.00 -40.00   0.50   20.00    -- -100.00  30.00  45.00  294
  5  \w   -165.00 -10.00   0.50   20.00    -- -100.00  60.00-180.00  310
  6  \w   -190.00-127.50   0.50   20.00    -- -100.00  60.00 135.00  125
  7  \w   -165.00 -19.00   0.50   20.00    -- -100.00  60.00   0.00  292
  8  \w   -152.50 -44.50   0.50   20.00    -- -100.00  30.00 135.00  216
  9  \w   -174.00-114.00   0.50   20.00    -- -100.00  60.00  90.00  120
 10  \w    -70.00 -10.00   0.50   20.00    -- -100.00  30.00   0.00  120
 11  \w   -190.00 -10.00   0.50   20.00    -- -100.00  30.00 -90.00  360
 12  \w   -174.00 -10.00   0.50   20.00    -- -100.00  60.00  45.00  328
 13  \w   -190.00-120.00   0.50   20.00    -- -100.00  60.00-135.00  140
;
_diffrn_measurement_device 'AFC11: Quarter \c 4 circle'
_diffrn_measurement_device_type 'Rigaku XtaLAB P200K'
_diffrn_measurement_method 'shutterless scans'
_diffrn_measurement_specimen_support Loop
_diffrn_orient_matrix_type 'CrysAlisPro convention (1999,Acta A55,543-557)'
_diffrn_orient_matrix_UB_11 -0.0220372000
_diffrn_orient_matrix_UB_12 0.0810441000
_diffrn_orient_matrix_UB_13 0.0570913000
_diffrn_orient_matrix_UB_21 0.0033438000
_diffrn_orient_matrix_UB_22 0.0624137000
_diffrn_orient_matrix_UB_23 -0.0755927000
_diffrn_orient_matrix_UB_31 -0.1636532000
_diffrn_orient_matrix_UB_32 -0.0096910000
_diffrn_orient_matrix_UB_33 -0.0092255000
_diffrn_radiation_monochromator 'Rigaku Osmic Confocal Optical System'
_diffrn_radiation_probe x-ray
_diffrn_radiation_type 'Cu K\a'
_diffrn_radiation_wavelength 1.54184
_diffrn_reflns_av_R_equivalents 0.0230
_diffrn_reflns_av_unetI/netI 0.0127
_diffrn_reflns_Laue_measured_fraction_full 0.998
_diffrn_reflns_Laue_measured_fraction_max 0.994
_diffrn_reflns_limit_h_max 10
_diffrn_reflns_limit_h_min -11
_diffrn_reflns_limit_k_max 18
_diffrn_reflns_limit_k_min -18
_diffrn_reflns_limit_l_max 20
_diffrn_reflns_limit_l_min -20
_diffrn_reflns_number 26847
_diffrn_reflns_point_group_measured_fraction_full 0.999
_diffrn_reflns_point_group_measured_fraction_max 0.989
_diffrn_reflns_theta_full 67.684
_diffrn_reflns_theta_max 75.471
_diffrn_reflns_theta_min 4.019
_diffrn_source 'Rotating Anode'
_diffrn_source_type 'Rigaku MM-007HF'
_exptl_absorpt_coefficient_mu 1.976
_exptl_absorpt_correction_T_max 1.00000
_exptl_absorpt_correction_T_min 0.86671
_exptl_absorpt_correction_type multi-scan
_exptl_absorpt_process_details
;
CrysAlisPro 1.171.42.49 (Rigaku Oxford Diffraction, 2022)
Empirical absorption correction using spherical harmonics,
implemented in SCALE3 ABSPACK scaling algorithm.
;
_exptl_crystal_colour colourless
_exptl_crystal_colour_primary colourless
_exptl_crystal_density_diffrn 1.405
_exptl_crystal_description prism
_exptl_crystal_F_000 992
_exptl_crystal_recrystallization_method 'Re-crystallisation from solvent: chloroform'
_exptl_crystal_size_max 0.1
_exptl_crystal_size_mid 0.09
_exptl_crystal_size_min 0.05
_refine_diff_density_max 0.150
_refine_diff_density_min -0.333
_refine_diff_density_rms 0.047
_refine_ls_abs_structure_details
;
 Flack x determined using 1936 quotients [(I+)-(I-)]/[(I+)+(I-)]
 (Parsons, Flack and Wagner, Acta Cryst. B69 (2013) 249-259).
;
_refine_ls_abs_structure_Flack 0.000(4)
_refine_ls_extinction_method none
_refine_ls_goodness_of_fit_ref 1.047
_refine_ls_hydrogen_treatment mixed
_refine_ls_matrix_type full
_refine_ls_number_parameters 304
_refine_ls_number_reflns 4647
_refine_ls_number_restraints 1
_refine_ls_restrained_S_all 1.047
_refine_ls_R_factor_all 0.0257
_refine_ls_R_factor_gt 0.0254
_refine_ls_shift/su_max 0.001
_refine_ls_shift/su_mean 0.000
_refine_ls_structure_factor_coef Fsqd
_refine_ls_weighting_details 'w=1/[\s^2^(Fo^2^)+(0.0395P)^2^+0.4158P] where P=(Fo^2^+2Fc^2^)/3'
_refine_ls_weighting_scheme calc
_refine_ls_wR_factor_gt 0.0676
_refine_ls_wR_factor_ref 0.0678
_reflns_Friedel_coverage 0.754
_reflns_Friedel_fraction_full 0.999
_reflns_Friedel_fraction_max 0.983
_reflns_number_gt 4562
_reflns_number_total 4647
_reflns_threshold_expression 'I > 2\s(I)'
_cod_data_source_file d3sc05470e2.cif
_cod_data_source_block 20
_cod_depositor_comments
;
The following automatic conversions were performed:

data item '_diffrn_radiation_probe' value 'X-ray' was changed to
'x-ray' in accordance with the
/home/data/users/saulius/crontab/automatic-downloads/rss-feeds/RSC/lib/dictionaries/cif_core.dic
dictionary named 'cif_core.dic' version 2.4.2 last updated on
2011-04-26.

Automatic conversion script
Id: cif_fix_values 8170 2020-07-09 18:12:32Z antanas 

 Adding full bibliography for 1570358--1570360.cif.
;
_cod_original_sg_symbol_H-M P212121
_cod_database_code 1570359
_shelx_shelxl_version_number 2019/3
_shelx_space_group_comment
;
The symmetry employed for this shelxl refinement is uniquely defined
by the following loop, which should always be used as a source of
symmetry information in preference to the above space-group names.
They are only intended as comments.
;
_shelx_estimated_absorpt_t_max 0.908
_shelx_estimated_absorpt_t_min 0.827
_olex2_refinement_description
;
1. Fixed Uiso
 At 1.2 times of:
  All C(H) groups, All C(H,H) groups
 At 1.5 times of:
  All C(H,H,H) groups
2. Restrained distances
 N15-H15
 0.98 with sigma of 0.02
3.a Ternary CH refined with riding coordinates:
 C12(H12)
3.b Secondary CH2 refined with riding coordinates:
 C13(H13A,H13B), C16(H16A,H16B)
3.c Aromatic/amide H refined with riding coordinates:
 C5(H5), C6(H6), C7(H7), C8(H8), C18(H18), C19(H19), C20(H20), C21(H21),
 C22(H22)
3.d Idealised Me refined as rotating group:
 C11(H11A,H11B,H11C), C26(H26A,H26B,H26C)
;

loop_
_space_group_symop_operation_xyz
'x, y, z'
'-x+1/2, -y, z+1/2'
'-x, y+1/2, -z+1/2'
'x+1/2, -y+1/2, -z'

loop_
_atom_site_label
_atom_site_type_symbol
_atom_site_fract_x
_atom_site_fract_y
_atom_site_fract_z
_atom_site_U_iso_or_equiv
_atom_site_adp_type
_atom_site_occupancy
_atom_site_site_symmetry_order
_atom_site_calc_flag
_atom_site_refinement_flags_posn
_atom_site_refinement_flags_adp
_atom_site_refinement_flags_occupancy
_atom_site_disorder_assembly
_atom_site_disorder_group
Cl1 Cl 0.31703(6) 0.57152(3) 0.45026(3) 0.03955(12) Uani 1 1 d . . . . .
F1 F 0.17849(15) 0.48398(8) 0.55713(8) 0.0469(3) Uani 1 1 d . . . . .
F2 F 0.40906(16) 0.46973(8) 0.56204(8) 0.0457(3) Uani 1 1 d . . . . .
O3 O 0.02250(13) 0.57450(8) 0.71880(8) 0.0288(3) Uani 1 1 d . . . . .
O10 O 0.56534(13) 0.58014(8) 0.73088(8) 0.0300(3) Uani 1 1 d . . . . .
O14 O 0.40607(12) 0.76803(8) 0.55114(8) 0.0291(3) Uani 1 1 d . . . . .
O24 O 0.31259(16) 0.71936(8) 0.75596(8) 0.0360(3) Uani 1 1 d . . . . .
O25 O 0.31938(17) 0.60551(8) 0.84548(8) 0.0365(3) Uani 1 1 d . . . . .
N1 N 0.37538(15) 0.48944(9) 0.72543(9) 0.0230(3) Uani 1 1 d . . . . .
N15 N 0.19167(16) 0.79703(10) 0.49223(9) 0.0282(3) Uani 1 1 d D . . . .
H15 H 0.097(2) 0.7788(17) 0.4864(16) 0.047(7) Uiso 1 1 d D . . . .
C2 C 0.28428(17) 0.56688(10) 0.70632(10) 0.0219(3) Uani 1 1 d . . . . .
C3 C 0.13066(17) 0.52940(11) 0.72027(10) 0.0225(3) Uani 1 1 d . . . . .
C4 C 0.14602(17) 0.43382(11) 0.73411(10) 0.0230(3) Uani 1 1 d . . . . .
C5 C 0.03893(18) 0.36945(11) 0.74075(11) 0.0268(3) Uani 1 1 d . . . . .
H5 H -0.059461 0.385776 0.740280 0.032 Uiso 1 1 calc R U . . .
C6 C 0.0797(2) 0.28129(11) 0.74802(12) 0.0304(4) Uani 1 1 d . . . . .
H6 H 0.009013 0.235887 0.751946 0.037 Uiso 1 1 calc R U . . .
C7 C 0.2249(2) 0.25896(11) 0.74959(12) 0.0301(4) Uani 1 1 d . . . . .
H7 H 0.250938 0.197947 0.754579 0.036 Uiso 1 1 calc R U . . .
C8 C 0.33276(19) 0.32262(10) 0.74412(11) 0.0277(3) Uani 1 1 d . . . . .
H8 H 0.431050 0.306143 0.745766 0.033 Uiso 1 1 calc R U . . .
C9 C 0.29127(17) 0.41172(10) 0.73613(10) 0.0223(3) Uani 1 1 d . . . . .
C10 C 0.51968(18) 0.50409(11) 0.73865(11) 0.0259(3) Uani 1 1 d . . . . .
C11 C 0.61446(19) 0.42786(13) 0.76215(15) 0.0375(4) Uani 1 1 d . . . . .
H11A H 0.617202 0.384445 0.716908 0.056 Uiso 1 1 calc R U . . .
H11B H 0.576791 0.399164 0.812036 0.056 Uiso 1 1 calc R U . . .
H11C H 0.711534 0.449967 0.772915 0.056 Uiso 1 1 calc R U . . .
C12 C 0.30781(18) 0.60373(10) 0.61707(10) 0.0234(3) Uani 1 1 d . . . . .
H12 H 0.406250 0.630088 0.615530 0.028 Uiso 1 1 calc R U . . .
C13 C 0.20273(18) 0.67823(11) 0.59256(11) 0.0259(3) Uani 1 1 d . . . . .
H13A H 0.123808 0.652508 0.559332 0.031 Uiso 1 1 calc R U . . .
H13B H 0.160521 0.704647 0.643073 0.031 Uiso 1 1 calc R U . . .
C14 C 0.27720(17) 0.75103(11) 0.54282(11) 0.0245(3) Uani 1 1 d . . . . .
C16 C 0.2466(2) 0.86772(12) 0.43979(11) 0.0298(4) Uani 1 1 d . . . . .
H16A H 0.186346 0.871093 0.389548 0.036 Uiso 1 1 calc R U . . .
H16B H 0.344829 0.851508 0.422091 0.036 Uiso 1 1 calc R U . . .
C17 C 0.2515(2) 0.95918(13) 0.47918(12) 0.0307(4) Uani 1 1 d . . . . .
C18 C 0.3183(3) 1.02768(14) 0.43621(15) 0.0455(5) Uani 1 1 d . . . . .
H18 H 0.362187 1.015386 0.384470 0.055 Uiso 1 1 calc R U . . .
C19 C 0.3222(3) 1.11305(16) 0.46729(18) 0.0598(7) Uani 1 1 d . . . . .
H19 H 0.370202 1.158797 0.437570 0.072 Uiso 1 1 calc R U . . .
C20 C 0.2560(3) 1.13252(16) 0.54199(17) 0.0544(6) Uani 1 1 d . . . . .
H20 H 0.256193 1.191778 0.562769 0.065 Uiso 1 1 calc R U . . .
C21 C 0.1902(3) 1.06540(16) 0.58561(14) 0.0489(5) Uani 1 1 d . . . . .
H21 H 0.145979 1.078013 0.637168 0.059 Uiso 1 1 calc R U . . .
C22 C 0.1884(2) 0.97898(14) 0.55434(13) 0.0384(4) Uani 1 1 d . . . . .
H22 H 0.143225 0.932885 0.585054 0.046 Uiso 1 1 calc R U . . .
C23 C 0.3039(2) 0.53007(12) 0.55255(12) 0.0321(4) Uani 1 1 d . . . . .
C24 C 0.30952(19) 0.64113(10) 0.77057(11) 0.0262(3) Uani 1 1 d . . . . .
C26 C 0.3420(4) 0.66797(16) 0.91205(14) 0.0588(7) Uani 1 1 d . . . . .
H26A H 0.422400 0.707324 0.898326 0.088 Uiso 1 1 calc R U . . .
H26B H 0.363735 0.635265 0.962963 0.088 Uiso 1 1 calc R U . . .
H26C H 0.255157 0.703727 0.920088 0.088 Uiso 1 1 calc R U . . .

loop_
_atom_site_aniso_label
_atom_site_aniso_U_11
_atom_site_aniso_U_22
_atom_site_aniso_U_33
_atom_site_aniso_U_23
_atom_site_aniso_U_13
_atom_site_aniso_U_12
Cl1 0.0515(3) 0.0422(2) 0.02495(19) 0.00069(18) 0.00334(19) -0.0029(2)
F1 0.0598(8) 0.0439(6) 0.0369(6) -0.0082(5) 0.0077(6) -0.0256(6)
F2 0.0684(8) 0.0347(6) 0.0338(6) 0.0008(5) 0.0122(6) 0.0192(6)
O3 0.0250(6) 0.0233(5) 0.0383(7) 0.0022(5) 0.0048(5) 0.0043(5)
O10 0.0265(6) 0.0286(6) 0.0348(6) 0.0033(5) -0.0024(5) -0.0060(5)
O14 0.0200(5) 0.0299(6) 0.0375(7) 0.0076(5) -0.0022(5) -0.0009(5)
O24 0.0511(8) 0.0187(5) 0.0382(7) -0.0009(5) -0.0060(6) -0.0027(5)
O25 0.0583(9) 0.0259(6) 0.0253(6) -0.0004(5) 0.0018(6) -0.0050(6)
N1 0.0225(7) 0.0172(6) 0.0291(7) 0.0017(5) -0.0013(5) -0.0004(5)
N15 0.0224(7) 0.0308(7) 0.0315(7) 0.0081(6) -0.0032(6) -0.0007(6)
C2 0.0223(7) 0.0175(7) 0.0258(7) -0.0003(6) 0.0006(6) 0.0001(6)
C3 0.0230(8) 0.0201(7) 0.0245(8) -0.0006(6) 0.0029(6) -0.0009(6)
C4 0.0251(7) 0.0195(7) 0.0246(7) 0.0004(6) 0.0022(6) -0.0005(6)
C5 0.0245(8) 0.0234(7) 0.0326(9) 0.0020(7) 0.0046(7) -0.0018(6)
C6 0.0315(9) 0.0225(8) 0.0373(10) 0.0030(7) 0.0035(7) -0.0056(7)
C7 0.0371(9) 0.0178(7) 0.0353(9) 0.0033(7) 0.0008(7) 0.0000(7)
C8 0.0284(8) 0.0213(7) 0.0335(9) 0.0015(6) -0.0005(7) 0.0029(6)
C9 0.0241(7) 0.0198(7) 0.0230(7) 0.0007(6) 0.0003(6) -0.0016(6)
C10 0.0219(7) 0.0278(8) 0.0280(8) -0.0007(7) -0.0010(7) -0.0011(6)
C11 0.0255(8) 0.0316(9) 0.0553(12) 0.0015(9) -0.0074(8) 0.0014(7)
C12 0.0222(7) 0.0215(7) 0.0263(8) 0.0028(6) 0.0017(6) -0.0001(6)
C13 0.0208(7) 0.0266(8) 0.0303(8) 0.0052(7) 0.0009(7) 0.0010(6)
C14 0.0222(7) 0.0247(8) 0.0265(8) 0.0031(6) -0.0001(6) 0.0012(6)
C16 0.0294(8) 0.0319(9) 0.0280(8) 0.0088(7) -0.0012(7) 0.0034(7)
C17 0.0269(8) 0.0325(9) 0.0329(9) 0.0075(7) -0.0030(7) 0.0043(7)
C18 0.0527(13) 0.0351(10) 0.0488(12) 0.0078(9) 0.0150(11) 0.0031(10)
C19 0.0785(18) 0.0335(10) 0.0674(16) 0.0083(10) 0.0207(15) -0.0032(12)
C20 0.0746(17) 0.0332(11) 0.0554(14) -0.0015(10) 0.0027(13) 0.0027(11)
C21 0.0617(14) 0.0477(12) 0.0372(10) -0.0026(9) 0.0009(11) 0.0049(12)
C22 0.0429(11) 0.0402(10) 0.0319(9) 0.0051(8) 0.0028(9) -0.0017(9)
C23 0.0394(9) 0.0293(8) 0.0277(8) 0.0007(7) 0.0046(8) -0.0030(8)
C24 0.0293(8) 0.0209(7) 0.0285(8) -0.0005(6) 0.0008(7) -0.0013(6)
C26 0.105(2) 0.0414(11) 0.0301(10) -0.0084(9) -0.0054(13) -0.0065(13)

loop_
_atom_type_symbol
_atom_type_description
_atom_type_scat_dispersion_real
_atom_type_scat_dispersion_imag
_atom_type_scat_source
C C 0.0181 0.0091 'International Tables Vol C Tables 4.2.6.8 and 6.1.1.4'
H H 0.0000 0.0000 'International Tables Vol C Tables 4.2.6.8 and 6.1.1.4'
N N 0.0311 0.0180 'International Tables Vol C Tables 4.2.6.8 and 6.1.1.4'
O O 0.0492 0.0322 'International Tables Vol C Tables 4.2.6.8 and 6.1.1.4'
F F 0.0727 0.0534 'International Tables Vol C Tables 4.2.6.8 and 6.1.1.4'
Cl Cl 0.3639 0.7018 'International Tables Vol C Tables 4.2.6.8 and 6.1.1.4'

loop_
_geom_angle_atom_site_label_1
_geom_angle_atom_site_label_2
_geom_angle_atom_site_label_3
_geom_angle
_geom_angle_site_symmetry_1
_geom_angle_site_symmetry_3
_geom_angle_publ_flag
C24 O25 C26 115.52(15) . . ?
C9 N1 C2 110.80(13) . . ?
C10 N1 C2 118.04(13) . . ?
C10 N1 C9 130.73(14) . . ?
C14 N15 H15 118.6(16) . . ?
C14 N15 C16 121.64(15) . . ?
C16 N15 H15 119.4(16) . . ?
N1 C2 C3 102.49(12) . . ?
N1 C2 C12 113.10(13) . . ?
N1 C2 C24 109.86(13) . . ?
C3 C2 C12 113.05(13) . . ?
C24 C2 C3 107.68(13) . . ?
C24 C2 C12 110.30(13) . . ?
O3 C3 C2 124.13(14) . . ?
O3 C3 C4 129.19(15) . . ?
C4 C3 C2 106.68(13) . . ?
C5 C4 C3 128.50(15) . . ?
C5 C4 C9 122.00(15) . . ?
C9 C4 C3 109.43(14) . . ?
C4 C5 H5 120.9 . . ?
C6 C5 C4 118.18(16) . . ?
C6 C5 H5 120.9 . . ?
C5 C6 H6 120.0 . . ?
C5 C6 C7 119.92(16) . . ?
C7 C6 H6 120.0 . . ?
C6 C7 H7 118.8 . . ?
C8 C7 C6 122.47(16) . . ?
C8 C7 H7 118.8 . . ?
C7 C8 H8 121.2 . . ?
C7 C8 C9 117.52(16) . . ?
C9 C8 H8 121.2 . . ?
C4 C9 N1 109.87(13) . . ?
C4 C9 C8 119.89(15) . . ?
C8 C9 N1 130.17(15) . . ?
O10 C10 N1 118.14(15) . . ?
O10 C10 C11 122.20(16) . . ?
N1 C10 C11 119.65(15) . . ?
C10 C11 H11A 109.5 . . ?
C10 C11 H11B 109.5 . . ?
C10 C11 H11C 109.5 . . ?
H11A C11 H11B 109.5 . . ?
H11A C11 H11C 109.5 . . ?
H11B C11 H11C 109.5 . . ?
C2 C12 H12 107.0 . . ?
C13 C12 C2 113.94(13) . . ?
C13 C12 H12 107.0 . . ?
C23 C12 C2 112.01(13) . . ?
C23 C12 H12 107.0 . . ?
C23 C12 C13 109.59(14) . . ?
C12 C13 H13A 109.3 . . ?
C12 C13 H13B 109.3 . . ?
H13A C13 H13B 108.0 . . ?
C14 C13 C12 111.46(13) . . ?
C14 C13 H13A 109.3 . . ?
C14 C13 H13B 109.3 . . ?
O14 C14 N15 122.79(16) . . ?
O14 C14 C13 122.23(15) . . ?
N15 C14 C13 114.93(14) . . ?
N15 C16 H16A 108.5 . . ?
N15 C16 H16B 108.5 . . ?
N15 C16 C17 115.22(15) . . ?
H16A C16 H16B 107.5 . . ?
C17 C16 H16A 108.5 . . ?
C17 C16 H16B 108.5 . . ?
C18 C17 C16 118.22(18) . . ?
C22 C17 C16 123.52(17) . . ?
C22 C17 C18 118.2(2) . . ?
C17 C18 H18 119.4 . . ?
C19 C18 C17 121.1(2) . . ?
C19 C18 H18 119.4 . . ?
C18 C19 H19 119.9 . . ?
C18 C19 C20 120.2(2) . . ?
C20 C19 H19 119.9 . . ?
C19 C20 H20 120.3 . . ?
C21 C20 C19 119.5(2) . . ?
C21 C20 H20 120.3 . . ?
C20 C21 H21 120.0 . . ?
C20 C21 C22 120.1(2) . . ?
C22 C21 H21 120.0 . . ?
C17 C22 C21 121.0(2) . . ?
C17 C22 H22 119.5 . . ?
C21 C22 H22 119.5 . . ?
F1 C23 Cl1 106.75(13) . . ?
F1 C23 C12 110.61(15) . . ?
F2 C23 Cl1 107.02(13) . . ?
F2 C23 F1 106.24(15) . . ?
F2 C23 C12 113.16(16) . . ?
C12 C23 Cl1 112.65(12) . . ?
O24 C24 O25 124.95(16) . . ?
O24 C24 C2 125.31(16) . . ?
O25 C24 C2 109.64(13) . . ?
O25 C26 H26A 109.5 . . ?
O25 C26 H26B 109.5 . . ?
O25 C26 H26C 109.5 . . ?
H26A C26 H26B 109.5 . . ?
H26A C26 H26C 109.5 . . ?
H26B C26 H26C 109.5 . . ?

loop_
_geom_bond_atom_site_label_1
_geom_bond_atom_site_label_2
_geom_bond_distance
_geom_bond_site_symmetry_2
_geom_bond_publ_flag
Cl1 C23 1.7725(19) . ?
F1 C23 1.361(2) . ?
F2 C23 1.343(2) . ?
O3 C3 1.215(2) . ?
O10 C10 1.224(2) . ?
O14 C14 1.236(2) . ?
O24 C24 1.197(2) . ?
O25 C24 1.328(2) . ?
O25 C26 1.443(2) . ?
N1 C2 1.472(2) . ?
N1 C9 1.415(2) . ?
N1 C10 1.381(2) . ?
N15 H15 0.93(2) . ?
N15 C14 1.335(2) . ?
N15 C16 1.451(2) . ?
C2 C3 1.556(2) . ?
C2 C12 1.562(2) . ?
C2 C24 1.541(2) . ?
C3 C4 1.457(2) . ?
C4 C5 1.393(2) . ?
C4 C9 1.395(2) . ?
C5 H5 0.9500 . ?
C5 C6 1.380(2) . ?
C6 H6 0.9500 . ?
C6 C7 1.395(3) . ?
C7 H7 0.9500 . ?
C7 C8 1.390(2) . ?
C8 H8 0.9500 . ?
C8 C9 1.397(2) . ?
C10 C11 1.494(2) . ?
C11 H11A 0.9800 . ?
C11 H11B 0.9800 . ?
C11 H11C 0.9800 . ?
C12 H12 1.0000 . ?
C12 C13 1.538(2) . ?
C12 C23 1.520(2) . ?
C13 H13A 0.9900 . ?
C13 H13B 0.9900 . ?
C13 C14 1.524(2) . ?
C16 H16A 0.9900 . ?
C16 H16B 0.9900 . ?
C16 C17 1.513(3) . ?
C17 C18 1.388(3) . ?
C17 C22 1.383(3) . ?
C18 H18 0.9500 . ?
C18 C19 1.376(3) . ?
C19 H19 0.9500 . ?
C19 C20 1.388(4) . ?
C20 H20 0.9500 . ?
C20 C21 1.374(4) . ?
C21 H21 0.9500 . ?
C21 C22 1.391(3) . ?
C22 H22 0.9500 . ?
C26 H26A 0.9800 . ?
C26 H26B 0.9800 . ?
C26 H26C 0.9800 . ?

loop_
_geom_hbond_atom_site_label_D
_geom_hbond_atom_site_label_H
_geom_hbond_atom_site_label_A
_geom_hbond_distance_DH
_geom_hbond_distance_HA
_geom_hbond_distance_DA
_geom_hbond_angle_DHA
_geom_hbond_site_symmetry_A
_geom_hbond_publ_flag
N15 H15 O14 0.93(2) 2.01(2) 2.923(2) 167(2) 4_466 yes

loop_
_geom_torsion_atom_site_label_1
_geom_torsion_atom_site_label_2
_geom_torsion_atom_site_label_3
_geom_torsion_atom_site_label_4
_geom_torsion
_geom_torsion_site_symmetry_1
_geom_torsion_site_symmetry_2
_geom_torsion_site_symmetry_3
_geom_torsion_site_symmetry_4
_geom_torsion_publ_flag
O3 C3 C4 C5 7.2(3) . . . . ?
O3 C3 C4 C9 -175.90(17) . . . . ?
N1 C2 C3 O3 172.60(16) . . . . ?
N1 C2 C3 C4 -7.69(16) . . . . ?
N1 C2 C12 C13 173.88(13) . . . . ?
N1 C2 C12 C23 48.77(18) . . . . ?
N1 C2 C24 O24 141.97(19) . . . . ?
N1 C2 C24 O25 -41.51(19) . . . . ?
N15 C16 C17 C18 172.52(18) . . . . ?
N15 C16 C17 C22 -9.9(3) . . . . ?
C2 N1 C9 C4 -6.37(19) . . . . ?
C2 N1 C9 C8 170.69(17) . . . . ?
C2 N1 C10 O10 -2.6(2) . . . . ?
C2 N1 C10 C11 177.10(16) . . . . ?
C2 C3 C4 C5 -172.49(17) . . . . ?
C2 C3 C4 C9 4.42(18) . . . . ?
C2 C12 C13 C14 140.63(14) . . . . ?
C2 C12 C23 Cl1 175.58(12) . . . . ?
C2 C12 C23 F1 56.20(19) . . . . ?
C2 C12 C23 F2 -62.86(19) . . . . ?
C3 C2 C12 C13 57.97(18) . . . . ?
C3 C2 C12 C23 -67.14(17) . . . . ?
C3 C2 C24 O24 -107.1(2) . . . . ?
C3 C2 C24 O25 69.38(17) . . . . ?
C3 C4 C5 C6 175.40(17) . . . . ?
C3 C4 C9 N1 0.9(2) . . . . ?
C3 C4 C9 C8 -176.46(15) . . . . ?
C4 C5 C6 C7 0.8(3) . . . . ?
C5 C4 C9 N1 178.09(15) . . . . ?
C5 C4 C9 C8 0.7(3) . . . . ?
C5 C6 C7 C8 0.0(3) . . . . ?
C6 C7 C8 C9 -0.5(3) . . . . ?
C7 C8 C9 N1 -176.64(17) . . . . ?
C7 C8 C9 C4 0.2(3) . . . . ?
C9 N1 C2 C3 8.53(17) . . . . ?
C9 N1 C2 C12 -113.50(15) . . . . ?
C9 N1 C2 C24 122.78(14) . . . . ?
C9 N1 C10 O10 -174.28(17) . . . . ?
C9 N1 C10 C11 5.4(3) . . . . ?
C9 C4 C5 C6 -1.2(3) . . . . ?
C10 N1 C2 C3 -164.75(15) . . . . ?
C10 N1 C2 C12 73.22(18) . . . . ?
C10 N1 C2 C24 -50.50(19) . . . . ?
C10 N1 C9 C4 165.80(17) . . . . ?
C10 N1 C9 C8 -17.1(3) . . . . ?
C12 C2 C3 O3 -65.3(2) . . . . ?
C12 C2 C3 C4 114.37(14) . . . . ?
C12 C2 C24 O24 16.6(2) . . . . ?
C12 C2 C24 O25 -166.85(14) . . . . ?
C12 C13 C14 O14 -28.3(2) . . . . ?
C12 C13 C14 N15 154.21(15) . . . . ?
C13 C12 C23 Cl1 48.10(17) . . . . ?
C13 C12 C23 F1 -71.27(18) . . . . ?
C13 C12 C23 F2 169.67(14) . . . . ?
C14 N15 C16 C17 -87.6(2) . . . . ?
C16 N15 C14 O14 3.4(3) . . . . ?
C16 N15 C14 C13 -179.11(15) . . . . ?
C16 C17 C18 C19 177.8(2) . . . . ?
C16 C17 C22 C21 -176.8(2) . . . . ?
C17 C18 C19 C20 -1.4(4) . . . . ?
C18 C17 C22 C21 0.8(3) . . . . ?
C18 C19 C20 C21 1.8(5) . . . . ?
C19 C20 C21 C22 -0.9(4) . . . . ?
C20 C21 C22 C17 -0.4(4) . . . . ?
C22 C17 C18 C19 0.0(4) . . . . ?
C23 C12 C13 C14 -92.99(17) . . . . ?
C24 C2 C3 O3 56.8(2) . . . . ?
C24 C2 C3 C4 -123.53(14) . . . . ?
C24 C2 C12 C13 -62.65(18) . . . . ?
C24 C2 C12 C23 172.25(14) . . . . ?
C26 O25 C24 O24 -3.0(3) . . . . ?
C26 O25 C24 C2 -179.50(19) . . . . ?
